data_7218087
loop_
_publ_author_name
'Ray, Jayanta K.'
'Dhara, Shubhendu'
'Singha, Raju'
'Ghosh, Munmun'
'Ahmed, Atiur'
'Nuree, Yasin'
'Das, Anuvab'

_publ_section_title
;
 Pd-free Sonogashira Coupling: One pot synthesis of Phthalide via domino
 Sonogashira coupling and 5-exo-dig cyclization
;
_journal_name_full 'RSC Adv.'
_journal_paper_doi 10.1039/C4RA07639G
_journal_year 2014
_chemical_formula_moiety 'C15 H10 O2'
_chemical_formula_sum 'C15 H10 O2'
_chemical_formula_weight 222.23
_chemical_name_systematic
;
 ?
;
_space_group_IT_number 2
_symmetry_cell_setting triclinic
_symmetry_space_group_name_Hall '-P 1'
_symmetry_space_group_name_H-M 'P -1'
_atom_sites_solution_hydrogens geom
_atom_sites_solution_primary direct
_atom_sites_solution_secondary difmap
_audit_creation_method SHELXL-97
_cell_angle_alpha 95.068(3)
_cell_angle_beta 94.509(3)
_cell_angle_gamma 97.725(3)
_cell_formula_units_Z 2
_cell_length_a 7.0356(8)
_cell_length_b 8.6624(9)
_cell_length_c 9.2989(10)
_cell_measurement_temperature 293(2)
_cell_measurement_theta_max 24.99
_cell_measurement_theta_min 2.21
_cell_volume 557.03(10)
_computing_structure_refinement 'SHELXL-97 (Sheldrick, 2008)'
_diffrn_ambient_temperature 293(2)
_diffrn_measured_fraction_theta_full 0.994
_diffrn_measured_fraction_theta_max 0.994
_diffrn_radiation_monochromator graphite
_diffrn_radiation_source 'fine-focus sealed tube'
_diffrn_radiation_type MoK\a
_diffrn_radiation_wavelength 0.71073
_diffrn_reflns_av_R_equivalents 0.0246
_diffrn_reflns_av_sigmaI/netI 0.0217
_diffrn_reflns_limit_h_max 8
_diffrn_reflns_limit_h_min -8
_diffrn_reflns_limit_k_max 10
_diffrn_reflns_limit_k_min -8
_diffrn_reflns_limit_l_max 11
_diffrn_reflns_limit_l_min -11
_diffrn_reflns_number 6619
_diffrn_reflns_theta_full 24.99
_diffrn_reflns_theta_max 24.99
_diffrn_reflns_theta_min 2.21
_exptl_absorpt_coefficient_mu 0.088
_exptl_absorpt_correction_T_max 0.9827
_exptl_absorpt_correction_T_min 0.9827
_exptl_absorpt_correction_type none
_exptl_crystal_colour colorless
_exptl_crystal_density_diffrn 1.325
_exptl_crystal_density_method 'not measured'
_exptl_crystal_F_000 232
_exptl_crystal_size_max 0.20
_exptl_crystal_size_mid 0.20
_exptl_crystal_size_min 0.20
_refine_diff_density_max 0.144
_refine_diff_density_min -0.288
_refine_diff_density_rms 0.078
_refine_ls_extinction_method none
_refine_ls_goodness_of_fit_ref 1.040
_refine_ls_hydrogen_treatment mixed
_refine_ls_matrix_type full
_refine_ls_number_parameters 154
_refine_ls_number_reflns 1961
_refine_ls_number_restraints 0
_refine_ls_restrained_S_all 1.040
_refine_ls_R_factor_all 0.0450
_refine_ls_R_factor_gt 0.0399
_refine_ls_shift/su_max 0.021
_refine_ls_shift/su_mean 0.003
_refine_ls_structure_factor_coef Fsqd
_refine_ls_weighting_details 'calc w=1/[\s^2^(Fo^2^)+(0.0638P)^2^+0.0533P] where P=(Fo^2^+2Fc^2^)/3'
_refine_ls_weighting_scheme calc
_refine_ls_wR_factor_gt 0.1005
_refine_ls_wR_factor_ref 0.1070
_reflns_number_gt 1720
_reflns_number_total 1961
_reflns_threshold_expression >2\s(I)
_cod_data_source_file c4ra07639g2.cif
_cod_data_source_block out
_cod_depositor_comments
;
The following automatic conversions were performed:

'_symmetry_cell_setting' value 'Triclinic' changed to 'triclinic'
according to
/usr/data/users/saulius/crontab/automatic-downloads/rss-feeds/RSC/lib/dictionaries/cif_core.dic
dictionary named 'cif_core.dic' version 2.4.2 from 2011-04-26.

Automatic conversion script
Id: cif_fix_values 2281 2013-09-26 08:29:07Z andrius 
;
_cod_original_sg_symbol_H-M 'P-1   '
_cod_database_code 7218087

loop_
_symmetry_equiv_pos_as_xyz
'x, y, z'
'-x, -y, -z'

loop_
_atom_site_label
_atom_site_type_symbol
_atom_site_fract_x
_atom_site_fract_y
_atom_site_fract_z
_atom_site_U_iso_or_equiv
_atom_site_adp_type
_atom_site_occupancy
_atom_site_symmetry_multiplicity
_atom_site_calc_flag
_atom_site_refinement_flags
O1 O 0.10218(11) 0.38445(10) 0.17700(9) 0.0550(3) Uani 1 1 d .
O2 O 0.39983(13) 0.42614(13) 0.29180(12) 0.0792(3) Uani 1 1 d .
C15 C -0.06926(17) 0.44791(14) 0.18781(13) 0.0485(3) Uani 1 1 d .
C14 C -0.23053(18) 0.39240(14) 0.10547(13) 0.0521(3) Uani 1 1 d .
H14 H -0.3335 0.4464 0.1224 0.062 Uiso 1 1 calc R
C13 C 0.24195(17) 0.46366(15) 0.28031(14) 0.0557(3) Uani 1 1 d .
C7 C -0.03411(17) 0.57525(13) 0.30473(12) 0.0464(3) Uani 1 1 d .
C12 C -0.15306(19) 0.67459(14) 0.36431(14) 0.0568(3) Uani 1 1 d .
H12 H -0.2813 0.6688 0.3286 0.068 Uiso 1 1 calc R
C6 C -0.27429(18) 0.26127(14) -0.00715(13) 0.0523(3) Uani 1 1 d .
C8 C 0.15571(16) 0.58498(13) 0.36034(13) 0.0507(3) Uani 1 1 d .
C11 C -0.0737(2) 0.78181(15) 0.47821(15) 0.0646(4) Uani 1 1 d .
H11 H -0.1500 0.8503 0.5195 0.078 Uiso 1 1 calc R
C1 C -0.1387(2) 0.17105(16) -0.05857(14) 0.0611(4) Uani 1 1 d .
H1 H -0.0099 0.1959 -0.0231 0.073 Uiso 1 1 calc R
C2 C -0.1953(2) 0.04518(18) -0.16179(16) 0.0738(4) Uani 1 1 d .
H2 H -0.1043 -0.0142 -0.1955 0.089 Uiso 1 1 calc R
C10 C 0.1168(2) 0.79077(15) 0.53333(16) 0.0685(4) Uani 1 1 d .
H10 H 0.1656 0.8649 0.6105 0.082 Uiso 1 1 calc R
C5 C -0.4655(2) 0.22105(16) -0.06386(15) 0.0649(4) Uani 1 1 d .
H5 H -0.5578 0.2800 -0.0317 0.078 Uiso 1 1 calc R
C9 C 0.2347(2) 0.69186(15) 0.47573(15) 0.0627(4) Uani 1 1 d .
H9 H 0.3622 0.6967 0.5128 0.075 Uiso 1 1 calc R
C3 C -0.3854(3) 0.00713(18) -0.21501(17) 0.0791(5) Uani 1 1 d .
H3 H -0.4229 -0.0785 -0.2837 0.095 Uiso 1 1 calc R
C4 C -0.5197(3) 0.09524(18) -0.16686(18) 0.0794(5) Uani 1 1 d .
H4 H -0.6479 0.0701 -0.2038 0.095 Uiso 1 1 calc R

loop_
_atom_site_aniso_label
_atom_site_aniso_U_11
_atom_site_aniso_U_22
_atom_site_aniso_U_33
_atom_site_aniso_U_23
_atom_site_aniso_U_13
_atom_site_aniso_U_12
O1 0.0496(5) 0.0607(5) 0.0555(5) -0.0035(4) 0.0075(4) 0.0147(4)
O2 0.0486(5) 0.0956(8) 0.0925(8) -0.0098(6) 0.0051(5) 0.0209(5)
C15 0.0499(6) 0.0498(6) 0.0477(6) 0.0061(5) 0.0085(5) 0.0109(5)
C14 0.0545(7) 0.0522(7) 0.0507(7) 0.0038(5) 0.0054(5) 0.0129(5)
C13 0.0470(7) 0.0620(7) 0.0580(7) 0.0034(6) 0.0077(5) 0.0080(5)
C7 0.0524(6) 0.0418(6) 0.0458(6) 0.0061(5) 0.0073(5) 0.0064(5)
C12 0.0598(7) 0.0497(7) 0.0626(8) 0.0040(6) 0.0071(6) 0.0137(6)
C6 0.0629(7) 0.0502(7) 0.0439(6) 0.0068(5) 0.0039(5) 0.0078(6)
C8 0.0522(7) 0.0471(6) 0.0526(7) 0.0069(5) 0.0063(5) 0.0043(5)
C11 0.0837(10) 0.0455(7) 0.0665(8) -0.0018(6) 0.0140(7) 0.0161(6)
C1 0.0663(8) 0.0644(8) 0.0519(7) -0.0020(6) 0.0064(6) 0.0112(6)
C2 0.0919(11) 0.0692(9) 0.0601(9) -0.0080(7) 0.0082(8) 0.0195(8)
C10 0.0896(11) 0.0469(7) 0.0627(8) -0.0069(6) -0.0011(7) 0.0004(7)
C5 0.0655(8) 0.0610(8) 0.0662(9) 0.0022(6) -0.0067(6) 0.0121(6)
C9 0.0619(8) 0.0567(7) 0.0648(8) 0.0025(6) -0.0051(6) -0.0005(6)
C3 0.1044(12) 0.0631(9) 0.0623(9) -0.0107(7) -0.0096(8) 0.0056(8)
C4 0.0815(10) 0.0702(9) 0.0784(10) -0.0028(8) -0.0199(8) 0.0038(8)

loop_
_atom_type_symbol
_atom_type_description
_atom_type_scat_dispersion_real
_atom_type_scat_dispersion_imag
_atom_type_scat_source
C C 0.0033 0.0016 'International Tables Vol C Tables 4.2.6.8 and 6.1.1.4'
H H 0.0000 0.0000 'International Tables Vol C Tables 4.2.6.8 and 6.1.1.4'
O O 0.0106 0.0060 'International Tables Vol C Tables 4.2.6.8 and 6.1.1.4'

loop_
_geom_angle_atom_site_label_1
_geom_angle_atom_site_label_2
_geom_angle_atom_site_label_3
_geom_angle
C13 O1 C15 109.43(9)
C14 C15 O1 123.07(11)
C14 C15 C7 129.33(12)
O1 C15 C7 107.58(10)
C15 C14 C6 131.12(12)
C15 C14 H14 114.4
C6 C14 H14 114.4
O2 C13 O1 120.51(12)
O2 C13 C8 131.90(13)
O1 C13 C8 107.59(10)
C8 C7 C12 120.38(11)
C8 C7 C15 107.34(10)
C12 C7 C15 132.26(12)
C11 C12 C7 117.37(12)
C11 C12 H12 121.3
C7 C12 H12 121.3
C5 C6 C1 118.11(12)
C5 C6 C14 117.38(12)
C1 C6 C14 124.49(12)
C9 C8 C7 122.15(12)
C9 C8 C13 129.74(12)
C7 C8 C13 108.06(11)
C12 C11 C10 121.88(13)
C12 C11 H11 119.1
C10 C11 H11 119.1
C2 C1 C6 120.29(13)
C2 C1 H1 119.9
C6 C1 H1 119.9
C3 C2 C1 120.40(15)
C3 C2 H2 119.8
C1 C2 H2 119.8
C9 C10 C11 121.02(13)
C9 C10 H10 119.5
C11 C10 H10 119.5
C4 C5 C6 120.93(14)
C4 C5 H5 119.5
C6 C5 H5 119.5
C10 C9 C8 117.19(13)
C10 C9 H9 121.4
C8 C9 H9 121.4
C4 C3 C2 120.03(14)
C4 C3 H3 120.0
C2 C3 H3 120.0
C3 C4 C5 120.23(15)
C3 C4 H4 119.9
C5 C4 H4 119.9

loop_
_geom_bond_atom_site_label_1
_geom_bond_atom_site_label_2
_geom_bond_distance
O1 C13 1.3835(15)
O1 C15 1.3981(14)
O2 C13 1.1981(15)
C15 C14 1.3253(18)
C15 C7 1.4604(17)
C14 C6 1.4584(17)
C14 H14 0.9300
C13 C8 1.4597(18)
C7 C8 1.3826(16)
C7 C12 1.3892(17)
C12 C11 1.3748(19)
C12 H12 0.9300
C6 C5 1.3923(18)
C6 C1 1.3983(18)
C8 C9 1.3820(18)
C11 C10 1.386(2)
C11 H11 0.9300
C1 C2 1.381(2)
C1 H1 0.9300
C2 C3 1.375(2)
C2 H2 0.9300
C10 C9 1.374(2)
C10 H10 0.9300
C5 C4 1.377(2)
C5 H5 0.9300
C9 H9 0.9300
C3 C4 1.369(2)
C3 H3 0.9300
C4 H4 0.9300

loop_
_geom_torsion_atom_site_label_1
_geom_torsion_atom_site_label_2
_geom_torsion_atom_site_label_3
_geom_torsion_atom_site_label_4
_geom_torsion
C13 O1 C15 C14 -177.83(11)
C13 O1 C15 C7 0.29(12)
O1 C15 C14 C6 1.1(2)
C7 C15 C14 C6 -176.61(11)
C15 O1 C13 O2 178.66(11)
C15 O1 C13 C8 -0.55(13)
C14 C15 C7 C8 178.06(12)
O1 C15 C7 C8 0.10(12)
C14 C15 C7 C12 -0.1(2)
O1 C15 C7 C12 -178.03(11)
C8 C7 C12 C11 0.55(18)
C15 C7 C12 C11 178.48(11)
C15 C14 C6 C5 173.01(13)
C15 C14 C6 C1 -5.1(2)
C12 C7 C8 C9 0.05(18)
C15 C7 C8 C9 -178.34(11)
C12 C7 C8 C13 177.97(10)
C15 C7 C8 C13 -0.42(13)
O2 C13 C8 C9 -0.8(2)
O1 C13 C8 C9 178.32(12)
O2 C13 C8 C7 -178.47(14)
O1 C13 C8 C7 0.61(13)
C7 C12 C11 C10 -0.57(19)
C5 C6 C1 C2 -0.5(2)
C14 C6 C1 C2 177.52(11)
C6 C1 C2 C3 -0.1(2)
C12 C11 C10 C9 0.0(2)
C1 C6 C5 C4 0.5(2)
C14 C6 C5 C4 -177.70(13)
C11 C10 C9 C8 0.6(2)
C7 C8 C9 C10 -0.64(19)
C13 C8 C9 C10 -178.06(12)
C1 C2 C3 C4 0.7(2)
C2 C3 C4 C5 -0.8(2)
C6 C5 C4 C3 0.2(2)
